data_7707325
loop_
_publ_author_name
'Ferrer, Montserrat'
'Guti\'errez, Albert'
'Mart\'inez, Manuel'
'Da Silva, Cristiana'
'Netto, Adelino V. G.'
'Rodr\'iguez, Laura'
'Romo-Islas, Guillermo'
'Pan, Fangfang'
'Rissanen, Kari'

_publ_section_title
;
 Base-assisted synthesis of 4-pyridinate gold(I) metallaligands: a study
 of their use in self-assembly reactions.
;
_journal_issue 23
_journal_name_full 'Dalton transactions (Cambridge, England : 2003)'
_journal_page_first 8154
_journal_page_last 8166
_journal_paper_doi 10.1039/d1dt00402f
_journal_volume 50
_journal_year 2021
_chemical_formula_moiety 'C37 H34 Au2 N2 P2'
_chemical_formula_sum 'C37 H34 Au2 N2 P2'
_chemical_formula_weight 962.54
_space_group_crystal_system monoclinic
_space_group_IT_number 15
_space_group_name_Hall '-C 2yc'
_space_group_name_H-M_alt 'C 1 2/c 1'
_atom_sites_solution_hydrogens geom
_atom_sites_solution_primary direct
_atom_sites_solution_secondary difmap
_audit_creation_date 2020-04-07
_audit_creation_method
;
Olex2 1.2
(compiled 2018.05.29 svn.r3508 for OlexSys, GUI svn.r5506)
;
_audit_update_record
;
2020-05-02 deposited with the CCDC.	2021-05-03 downloaded from the CCDC.
;
_cell_angle_alpha 90
_cell_angle_beta 134.2170(10)
_cell_angle_gamma 90
_cell_formula_units_Z 4
_cell_length_a 25.7663(6)
_cell_length_b 7.62430(10)
_cell_length_c 22.7420(3)
_cell_measurement_reflns_used 4270
_cell_measurement_temperature 123.00(10)
_cell_measurement_theta_max 75.5610
_cell_measurement_theta_min 3.9890
_cell_volume 3201.99(11)
_computing_cell_refinement
;
CrysAlisPro, Agilent Technologies,
Version 1.171.36.28 (release 01-02-2013 CrysAlis171 .NET)
(compiled Feb  1 2013,16:14:44)
;
_computing_data_collection
;
CrysAlisPro, Agilent Technologies,
Version 1.171.36.28 (release 01-02-2013 CrysAlis171 .NET)
(compiled Feb  1 2013,16:14:44)
;
_computing_data_reduction
;
CrysAlisPro, Agilent Technologies,
Version 1.171.36.28 (release 01-02-2013 CrysAlis171 .NET)
(compiled Feb  1 2013,16:14:44)
;
_computing_molecular_graphics 'Olex2 (Dolomanov et al., 2009)'
_computing_publication_material 'Olex2 (Dolomanov et al., 2009)'
_computing_structure_refinement 'ShelXL (Sheldrick, 2015)'
_computing_structure_solution 'ShelXT (Sheldrick, 2014)'
_diffrn_ambient_temperature 123.00(10)
_diffrn_measured_fraction_theta_full 1.000
_diffrn_measured_fraction_theta_max 0.976
_diffrn_measurement_device_type 'SuperNova, Dual, Cu at zero, Atlas'
_diffrn_measurement_method '\w scans'
_diffrn_radiation_type CuK\a
_diffrn_radiation_wavelength 1.54184
_diffrn_reflns_av_R_equivalents 0.0162
_diffrn_reflns_av_unetI/netI 0.0203
_diffrn_reflns_Laue_measured_fraction_full 1.000
_diffrn_reflns_Laue_measured_fraction_max 0.976
_diffrn_reflns_limit_h_max 31
_diffrn_reflns_limit_h_min -28
_diffrn_reflns_limit_k_max 9
_diffrn_reflns_limit_k_min -9
_diffrn_reflns_limit_l_max 28
_diffrn_reflns_limit_l_min -27
_diffrn_reflns_number 6508
_diffrn_reflns_point_group_measured_fraction_full 1.000
_diffrn_reflns_point_group_measured_fraction_max 0.976
_diffrn_reflns_theta_full 68.000
_diffrn_reflns_theta_max 76.597
_diffrn_reflns_theta_min 4.015
_diffrn_source 'SuperNova, (Cu) X-ray Source'
_exptl_absorpt_coefficient_mu 18.146
_exptl_absorpt_correction_T_max 0.551
_exptl_absorpt_correction_T_min 0.332
_exptl_absorpt_correction_type analytical
_exptl_absorpt_process_details
;
CrysAlisPro, Agilent Technologies,
Version 1.171.36.28 (release 01-02-2013 CrysAlis171 .NET)
(compiled Feb  1 2013,16:14:44)
Analytical numeric absorption correction using a multifaceted crystal
			model based on expressions derived by R.C. Clark & J.S. Reid.
(Clark, R. C. & Reid, J. S. (1995). Acta Cryst. A51, 887-897)
;
_exptl_crystal_colour colourless
_exptl_crystal_colour_primary colourless
_exptl_crystal_density_diffrn 1.997
_exptl_crystal_description block
_exptl_crystal_F_000 1832
_exptl_crystal_size_max 0.1104
_exptl_crystal_size_mid 0.0672
_exptl_crystal_size_min 0.0415
_refine_diff_density_max 0.667
_refine_diff_density_min -1.314
_refine_diff_density_rms 0.121
_refine_ls_extinction_method none
_refine_ls_goodness_of_fit_ref 1.113
_refine_ls_hydrogen_treatment constr
_refine_ls_matrix_type full
_refine_ls_number_parameters 195
_refine_ls_number_reflns 3290
_refine_ls_number_restraints 0
_refine_ls_restrained_S_all 1.113
_refine_ls_R_factor_all 0.0216
_refine_ls_R_factor_gt 0.0210
_refine_ls_shift/su_max 0.001
_refine_ls_shift/su_mean 0.000
_refine_ls_structure_factor_coef Fsqd
_refine_ls_weighting_details 'w=1/[\s^2^(Fo^2^)+(0.0331P)^2^+5.1721P] where P=(Fo^2^+2Fc^2^)/3'
_refine_ls_weighting_scheme calc
_refine_ls_wR_factor_gt 0.0557
_refine_ls_wR_factor_ref 0.0562
_reflns_Friedel_coverage 0.000
_reflns_number_gt 3207
_reflns_number_total 3290
_reflns_threshold_expression 'I > 2\s(I)'
_cod_data_source_file d1dt00402f2.cif
_cod_data_source_block 3
_cod_depositor_comments 'Adding full bibliography for 7707324--7707327.cif.'
_cod_original_cell_volume 3201.99(10)
_cod_database_code 7707325
_shelx_shelxl_version_number 2018/1
_shelx_space_group_comment
;
The symmetry employed for this shelxl refinement is uniquely defined
by the following loop, which should always be used as a source of
symmetry information in preference to the above space-group names.
They are only intended as comments.
;
_shelx_estimated_absorpt_t_max 0.520
_shelx_estimated_absorpt_t_min 0.239
_olex2_refinement_description
;
1. Fixed Uiso
 At 1.2 times of:
  All C(H) groups, All C(H,H) groups
2. Others
 Fixed Sof: H19A(0.5) H19B(0.5)
3.a Secondary CH2 refined with riding coordinates:
 C18(H18A,H18B), C19(H19A,H19B)
3.b Aromatic/amide H refined with riding coordinates:
 C2(H2), C3(H3), C4(H4), C5(H5), C7(H7), C8(H8), C9(H9), C10(H10), C11(H11),
 C13(H13), C14(H14), C15(H15), C16(H16), C17(H17)
;
_olex2_submission_special_instructions 'No special instructions were received'

loop_
_space_group_symop_operation_xyz
'x, y, z'
'-x, y, -z+1/2'
'x+1/2, y+1/2, z'
'-x+1/2, y+1/2, -z+1/2'
'-x, -y, -z'
'x, -y, z-1/2'
'-x+1/2, -y+1/2, -z'
'x+1/2, -y+1/2, z-1/2'

loop_
_atom_site_label
_atom_site_type_symbol
_atom_site_fract_x
_atom_site_fract_y
_atom_site_fract_z
_atom_site_U_iso_or_equiv
_atom_site_adp_type
_atom_site_occupancy
_atom_site_site_symmetry_order
_atom_site_calc_flag
_atom_site_refinement_flags_posn
_atom_site_refinement_flags_adp
_atom_site_refinement_flags_occupancy
_atom_site_disorder_assembly
_atom_site_disorder_group
Au1 Au 0.06714(2) 0.47240(2) 0.34604(2) 0.01458(6) Uani 1 1 d . . . . .
P1 P 0.00453(4) 0.69286(10) 0.34376(4) 0.01326(15) Uani 1 1 d . . . . .
N1 N 0.22110(18) 0.0220(4) 0.3771(2) 0.0255(7) Uani 1 1 d . . . . .
C1 C 0.13157(16) 0.2851(4) 0.35869(19) 0.0163(6) Uani 1 1 d . . . . .
C2 C 0.14248(19) 0.2732(5) 0.3068(2) 0.0230(7) Uani 1 1 d . . . . .
H2 H 0.119484 0.354716 0.263182 0.028 Uiso 1 1 calc R . . . .
C3 C 0.1868(2) 0.1428(5) 0.3183(2) 0.0258(7) Uani 1 1 d . . . . .
H3 H 0.192862 0.139992 0.281609 0.031 Uiso 1 1 calc R . . . .
C4 C 0.2113(2) 0.0321(5) 0.4279(2) 0.0245(8) Uani 1 1 d . . . . .
H4 H 0.234778 -0.052071 0.470666 0.029 Uiso 1 1 calc R . . . .
C5 C 0.16867(18) 0.1592(5) 0.4212(2) 0.0222(7) Uani 1 1 d . . . . .
H5 H 0.164633 0.160520 0.459605 0.027 Uiso 1 1 calc R . . . .
C6 C -0.06237(16) 0.6161(4) 0.34344(18) 0.0149(6) Uani 1 1 d . . . . .
C7 C -0.0431(2) 0.4748(5) 0.3951(2) 0.0225(7) Uani 1 1 d . . . . .
H7 H 0.003880 0.424824 0.428892 0.027 Uiso 1 1 calc R . . . .
C8 C -0.0913(2) 0.4072(5) 0.3977(2) 0.0249(7) Uani 1 1 d . . . . .
H8 H -0.077146 0.312218 0.433316 0.030 Uiso 1 1 calc R . . . .
C9 C -0.1608(2) 0.4784(5) 0.3479(2) 0.0217(7) Uani 1 1 d . . . . .
H9 H -0.193921 0.433475 0.349849 0.026 Uiso 1 1 calc R . . . .
C10 C -0.18075(18) 0.6163(5) 0.2953(2) 0.0210(6) Uani 1 1 d . . . . .
H10 H -0.228081 0.664324 0.260650 0.025 Uiso 1 1 calc R . . . .
C11 C -0.13217(17) 0.6843(4) 0.29281(19) 0.0180(6) Uani 1 1 d . . . . .
H11 H -0.146672 0.777848 0.256394 0.022 Uiso 1 1 calc R . . . .
C12 C 0.06445(16) 0.8302(4) 0.43502(18) 0.0146(6) Uani 1 1 d . . . . .
C13 C 0.0383(2) 0.9750(4) 0.4459(2) 0.0198(7) Uani 1 1 d . . . . .
H13 H -0.011586 1.004865 0.404608 0.024 Uiso 1 1 calc R . . . .
C14 C 0.0851(2) 1.0749(5) 0.5170(2) 0.0237(7) Uani 1 1 d . . . . .
H14 H 0.067209 1.172417 0.524364 0.028 Uiso 1 1 calc R . . . .
C15 C 0.1582(2) 1.0323(5) 0.5774(2) 0.0248(8) Uani 1 1 d . . . . .
H15 H 0.190203 1.101377 0.625745 0.030 Uiso 1 1 calc R . . . .
C16 C 0.18449(19) 0.8891(5) 0.5671(2) 0.0234(7) Uani 1 1 d . . . . .
H16 H 0.234476 0.860274 0.608556 0.028 Uiso 1 1 calc R . . . .
C17 C 0.13792(18) 0.7877(5) 0.49636(19) 0.0194(6) Uani 1 1 d . . . . .
H17 H 0.156091 0.689382 0.489732 0.023 Uiso 1 1 calc R . . . .
C18 C -0.04596(17) 0.8452(4) 0.25740(18) 0.0163(6) Uani 1 1 d . . . . .
H18A H -0.082860 0.778106 0.206070 0.020 Uiso 1 1 calc R . . . .
H18B H -0.071899 0.929211 0.262543 0.020 Uiso 1 1 calc R . . . .
C19 C 0.000000 0.9487(6) 0.250000 0.0177(9) Uani 1 2 d S T P . .
H19A H 0.032812 1.025749 0.298672 0.021 Uiso 0.5 1 calc R . . . .
H19B H -0.032813 1.025744 0.201327 0.021 Uiso 0.5 1 calc R . . . .

loop_
_atom_site_aniso_label
_atom_site_aniso_U_11
_atom_site_aniso_U_22
_atom_site_aniso_U_33
_atom_site_aniso_U_23
_atom_site_aniso_U_13
_atom_site_aniso_U_12
Au1 0.01490(9) 0.01407(9) 0.01694(9) 0.00050(4) 0.01191(7) 0.00228(4)
P1 0.0134(3) 0.0148(3) 0.0139(3) 0.0012(3) 0.0104(3) 0.0023(3)
N1 0.0200(15) 0.0217(15) 0.0364(18) -0.0014(12) 0.0203(15) 0.0006(11)
C1 0.0124(13) 0.0113(13) 0.0218(14) -0.0047(12) 0.0108(13) -0.0027(11)
C2 0.0283(17) 0.0174(15) 0.0332(17) 0.0035(14) 0.0252(16) 0.0038(14)
C3 0.0324(18) 0.0208(16) 0.0415(19) -0.0018(15) 0.0321(17) -0.0002(15)
C4 0.0169(17) 0.0253(19) 0.0250(17) 0.0016(14) 0.0123(15) 0.0046(13)
C5 0.0199(15) 0.0220(16) 0.0224(15) 0.0009(14) 0.0139(14) 0.0039(14)
C6 0.0155(14) 0.0161(14) 0.0139(13) -0.0005(12) 0.0106(12) 0.0003(12)
C7 0.0207(17) 0.0259(19) 0.0222(16) 0.0071(13) 0.0154(15) 0.0047(13)
C8 0.0276(18) 0.0266(18) 0.0247(16) 0.0072(14) 0.0198(15) 0.0017(15)
C9 0.0231(18) 0.0255(17) 0.0236(17) -0.0030(13) 0.0190(16) -0.0058(13)
C10 0.0172(14) 0.0258(17) 0.0222(15) 0.0000(14) 0.0146(13) 0.0004(13)
C11 0.0189(15) 0.0196(15) 0.0170(13) 0.0008(12) 0.0130(13) 0.0012(12)
C12 0.0145(14) 0.0160(14) 0.0125(13) 0.0019(11) 0.0091(12) -0.0003(12)
C13 0.0225(17) 0.0176(16) 0.0207(16) 0.0004(12) 0.0155(15) 0.0026(12)
C14 0.0290(18) 0.0198(15) 0.0220(16) -0.0013(14) 0.0176(15) 0.0020(15)
C15 0.0260(19) 0.0264(19) 0.0176(16) -0.0004(13) 0.0136(15) -0.0014(14)
C16 0.0185(15) 0.0288(18) 0.0170(14) 0.0020(14) 0.0102(13) 0.0020(14)
C17 0.0207(15) 0.0210(15) 0.0190(14) 0.0012(12) 0.0147(13) 0.0032(13)
C18 0.0165(14) 0.0195(15) 0.0164(13) 0.0020(12) 0.0128(12) 0.0018(12)
C19 0.021(2) 0.018(2) 0.021(2) 0.000 0.018(2) 0.000

loop_
_atom_type_symbol
_atom_type_description
_atom_type_scat_dispersion_real
_atom_type_scat_dispersion_imag
_atom_type_scat_source
C C 0.0180 0.0090 'International Tables Vol C Tables 4.2.6.8 and 6.1.1.4'
H H 0.0000 0.0000 'International Tables Vol C Tables 4.2.6.8 and 6.1.1.4'
Au Au -4.4200 7.2980 'International Tables Vol C Tables 4.2.6.8 and 6.1.1.4'
N N 0.0310 0.0180 'International Tables Vol C Tables 4.2.6.8 and 6.1.1.4'
P P 0.2950 0.4340 'International Tables Vol C Tables 4.2.6.8 and 6.1.1.4'

loop_
_geom_angle_atom_site_label_1
_geom_angle_atom_site_label_2
_geom_angle_atom_site_label_3
_geom_angle
_geom_angle_site_symmetry_1
_geom_angle_site_symmetry_3
_geom_angle_publ_flag
P1 Au1 Au1 83.936(18) . 2 ?
C1 Au1 Au1 101.11(9) . 2 ?
C1 Au1 P1 174.58(9) . . ?
C6 P1 Au1 114.37(11) . . ?
C6 P1 C12 103.76(13) . . ?
C6 P1 C18 103.80(14) . . ?
C12 P1 Au1 111.70(10) . . ?
C12 P1 C18 105.17(15) . . ?
C18 P1 Au1 116.77(10) . . ?
C3 N1 C4 115.7(3) . . ?
C2 C1 Au1 123.2(2) . . ?
C2 C1 C5 114.6(3) . . ?
C5 C1 Au1 122.2(2) . . ?
C1 C2 H2 119.6 . . ?
C1 C2 C3 120.7(3) . . ?
C3 C2 H2 119.6 . . ?
N1 C3 C2 124.4(3) . . ?
N1 C3 H3 117.8 . . ?
C2 C3 H3 117.8 . . ?
N1 C4 H4 118.3 . . ?
N1 C4 C5 123.5(3) . . ?
C5 C4 H4 118.3 . . ?
C1 C5 H5 119.4 . . ?
C4 C5 C1 121.2(3) . . ?
C4 C5 H5 119.4 . . ?
C7 C6 P1 117.6(2) . . ?
C11 C6 P1 123.9(2) . . ?
C11 C6 C7 118.5(3) . . ?
C6 C7 H7 119.4 . . ?
C8 C7 C6 121.1(3) . . ?
C8 C7 H7 119.4 . . ?
C7 C8 H8 119.9 . . ?
C7 C8 C9 120.1(3) . . ?
C9 C8 H8 119.9 . . ?
C8 C9 H9 120.5 . . ?
C10 C9 C8 119.1(3) . . ?
C10 C9 H9 120.5 . . ?
C9 C10 H10 119.6 . . ?
C11 C10 C9 120.8(3) . . ?
C11 C10 H10 119.6 . . ?
C6 C11 H11 119.8 . . ?
C10 C11 C6 120.4(3) . . ?
C10 C11 H11 119.8 . . ?
C13 C12 P1 121.6(2) . . ?
C17 C12 P1 119.1(2) . . ?
C17 C12 C13 119.3(3) . . ?
C12 C13 H13 119.9 . . ?
C14 C13 C12 120.2(3) . . ?
C14 C13 H13 119.9 . . ?
C13 C14 H14 120.0 . . ?
C13 C14 C15 120.1(3) . . ?
C15 C14 H14 120.0 . . ?
C14 C15 H15 119.9 . . ?
C16 C15 C14 120.1(3) . . ?
C16 C15 H15 119.9 . . ?
C15 C16 H16 119.9 . . ?
C15 C16 C17 120.2(3) . . ?
C17 C16 H16 119.9 . . ?
C12 C17 H17 120.0 . . ?
C16 C17 C12 120.1(3) . . ?
C16 C17 H17 120.0 . . ?
P1 C18 H18A 108.5 . . ?
P1 C18 H18B 108.5 . . ?
H18A C18 H18B 107.5 . . ?
C19 C18 P1 114.9(2) . . ?
C19 C18 H18A 108.5 . . ?
C19 C18 H18B 108.5 . . ?
C18 C19 C18 117.8(4) . 2 ?
C18 C19 H19A 107.9 . . ?
C18 C19 H19A 107.9 2 . ?
C18 C19 H19B 107.9 2 . ?
C18 C19 H19B 107.9 . . ?
H19A C19 H19B 107.2 . . ?

loop_
_geom_bond_atom_site_label_1
_geom_bond_atom_site_label_2
_geom_bond_distance
_geom_bond_site_symmetry_2
_geom_bond_publ_flag
Au1 Au1 3.1581(2) 2 ?
Au1 P1 2.3052(7) . ?
Au1 C1 2.052(3) . ?
P1 C6 1.816(3) . ?
P1 C12 1.822(3) . ?
P1 C18 1.826(3) . ?
N1 C3 1.331(5) . ?
N1 C4 1.345(5) . ?
C1 C2 1.393(5) . ?
C1 C5 1.400(5) . ?
C2 H2 0.9500 . ?
C2 C3 1.394(5) . ?
C3 H3 0.9500 . ?
C4 H4 0.9500 . ?
C4 C5 1.391(5) . ?
C5 H5 0.9500 . ?
C6 C7 1.405(5) . ?
C6 C11 1.394(4) . ?
C7 H7 0.9500 . ?
C7 C8 1.382(5) . ?
C8 H8 0.9500 . ?
C8 C9 1.399(5) . ?
C9 H9 0.9500 . ?
C9 C10 1.393(5) . ?
C10 H10 0.9500 . ?
C10 C11 1.391(4) . ?
C11 H11 0.9500 . ?
C12 C13 1.403(4) . ?
C12 C17 1.397(4) . ?
C13 H13 0.9500 . ?
C13 C14 1.388(5) . ?
C14 H14 0.9500 . ?
C14 C15 1.388(5) . ?
C15 H15 0.9500 . ?
C15 C16 1.388(5) . ?
C16 H16 0.9500 . ?
C16 C17 1.390(5) . ?
C17 H17 0.9500 . ?
C18 H18A 0.9900 . ?
C18 H18B 0.9900 . ?
C18 C19 1.527(4) . ?
C19 H19A 0.9900 . ?
C19 H19B 0.9900 . ?

loop_
_geom_torsion_atom_site_label_1
_geom_torsion_atom_site_label_2
_geom_torsion_atom_site_label_3
_geom_torsion_atom_site_label_4
_geom_torsion
_geom_torsion_site_symmetry_1
_geom_torsion_site_symmetry_2
_geom_torsion_site_symmetry_3
_geom_torsion_site_symmetry_4
_geom_torsion_publ_flag
Au1 P1 C6 C7 41.7(3) . . . . ?
Au1 P1 C6 C11 -135.6(2) . . . . ?
Au1 P1 C12 C13 178.6(2) . . . . ?
Au1 P1 C12 C17 -2.8(3) . . . . ?
Au1 P1 C18 C19 -60.8(3) . . . . ?
Au1 C1 C2 C3 -179.9(3) . . . . ?
Au1 C1 C5 C4 179.2(3) . . . . ?
P1 C6 C7 C8 -179.2(3) . . . . ?
P1 C6 C11 C10 178.9(2) . . . . ?
P1 C12 C13 C14 178.6(3) . . . . ?
P1 C12 C17 C16 -179.0(3) . . . . ?
P1 C18 C19 C18 57.42(16) . . . 2 ?
N1 C4 C5 C1 1.1(6) . . . . ?
C1 C2 C3 N1 0.3(6) . . . . ?
C2 C1 C5 C4 -1.2(5) . . . . ?
C3 N1 C4 C5 -0.2(5) . . . . ?
C4 N1 C3 C2 -0.5(6) . . . . ?
C5 C1 C2 C3 0.6(5) . . . . ?
C6 P1 C12 C13 -57.7(3) . . . . ?
C6 P1 C12 C17 120.8(3) . . . . ?
C6 P1 C18 C19 172.4(2) . . . . ?
C6 C7 C8 C9 0.5(6) . . . . ?
C7 C6 C11 C10 1.6(5) . . . . ?
C7 C8 C9 C10 0.8(5) . . . . ?
C8 C9 C10 C11 -0.9(5) . . . . ?
C9 C10 C11 C6 -0.4(5) . . . . ?
C11 C6 C7 C8 -1.7(5) . . . . ?
C12 P1 C6 C7 -80.2(3) . . . . ?
C12 P1 C6 C11 102.5(3) . . . . ?
C12 P1 C18 C19 63.7(3) . . . . ?
C12 C13 C14 C15 0.4(5) . . . . ?
C13 C12 C17 C16 -0.5(5) . . . . ?
C13 C14 C15 C16 -0.5(6) . . . . ?
C14 C15 C16 C17 0.1(6) . . . . ?
C15 C16 C17 C12 0.4(5) . . . . ?
C17 C12 C13 C14 0.1(5) . . . . ?
C18 P1 C6 C7 170.1(3) . . . . ?
C18 P1 C6 C11 -7.3(3) . . . . ?
C18 P1 C12 C13 51.0(3) . . . . ?
C18 P1 C12 C17 -130.4(3) . . . . ?
